data_9011825
loop_
_publ_author_name
'Kolitsch, U.'

_publ_section_title
;
 The crystal structures of kidwellite and 'laubmannite', two complex fibrous
 iron phosphates
;
_journal_name_full 'Mineralogical Magazine'
_journal_page_first 147
_journal_page_last 165
_journal_paper_doi 10.1180/0026461046810177
_journal_volume 68
_journal_year 2004
_chemical_compound_source 'Clara mine, Black Forest, Germany'
_chemical_formula_sum 'As0.476 Cu0.356 Fe9 H19 Na O38 P5.524'
_chemical_name_mineral Kidwellite
_space_group_IT_number 13
_symmetry_space_group_name_Hall '-P 2yc'
_symmetry_space_group_name_H-M 'P 1 2/c 1'
_cell_angle_alpha 90
_cell_angle_beta 107.07
_cell_angle_gamma 90
_cell_formula_units_Z 2
_cell_length_a 20.117
_cell_length_b 5.185
_cell_length_c 13.978
_cell_volume 1393.769
_database_code_amcsd 0014570
_exptl_crystal_density_diffrn 3.293
_cod_original_formula_sum 'Na Fe9 (P5.524 As.476) Cu.356 O38 H19'
_cod_database_code 9011825

loop_
_space_group_symop_operation_xyz
x,y,z
x,-y,1/2+z
-x,y,1/2-z
-x,-y,-z

loop_
_atom_site_aniso_label
_atom_site_aniso_U_11
_atom_site_aniso_U_22
_atom_site_aniso_U_33
_atom_site_aniso_U_12
_atom_site_aniso_U_13
_atom_site_aniso_U_23
Na 0.03300 0.08800 0.02900 0.00000 0.01200 0.00000
Fe1 0.00790 0.00750 0.00940 -0.00040 0.00370 0.00000
Fe2 0.00870 0.00940 0.00910 0.00100 0.00390 0.00120
Fe3 0.01510 0.01540 0.01500 0.00160 0.00500 -0.00060
Fe4 0.01250 0.01400 0.01360 0.00070 0.00480 -0.00080
Fe5 0.01240 0.01550 0.01530 -0.00100 0.00350 -0.00180
P1 0.00910 0.00870 0.00960 -0.00020 0.00430 -0.00010
As1 0.00910 0.00870 0.00960 -0.00020 0.00430 -0.00010
P2 0.00960 0.00940 0.00970 0.00050 0.00330 0.00100
As2 0.00960 0.00940 0.00970 0.00050 0.00330 0.00100
P3 0.00810 0.01050 0.00940 -0.00160 0.00430 -0.00120
As3 0.00810 0.01050 0.00940 -0.00160 0.00430 -0.00120
O1 0.01400 0.01400 0.01600 -0.00100 0.00500 0.00100
O2 0.01100 0.01100 0.01400 0.00300 0.00500 0.00000
O3 0.01000 0.01000 0.01500 0.00400 0.00600 0.00700
O4 0.00700 0.01100 0.01500 0.00300 0.00400 0.00000
O5 0.01100 0.02200 0.02200 0.00400 0.00800 0.01100
O6 0.01400 0.03300 0.02000 -0.00100 0.00200 -0.01200
O7 0.01100 0.01400 0.01400 0.00100 0.00500 -0.00500
O8 0.02000 0.02300 0.02900 -0.00700 0.01400 -0.01100
O9 0.01100 0.02900 0.02500 -0.00800 0.00000 -0.00200
O10 0.01900 0.01600 0.03000 0.00200 0.01400 0.00800
O11 0.01300 0.02100 0.01100 0.00200 0.00700 -0.00400
O12 0.01800 0.01400 0.02100 0.00200 0.00700 -0.00900
O-H13 0.01000 0.01400 0.00600 -0.00100 -0.00200 0.00100
O-H14 0.01100 0.01200 0.01000 0.00000 0.00300 0.00200
O-H15 0.01600 0.01000 0.00600 0.00100 0.00300 0.00000
O-H16 0.01700 0.02800 0.02600 -0.00100 0.01400 0.00200
Wat17 0.02400 0.02600 0.02200 0.00000 0.00100 0.01000
O-H18 0.01400 0.01700 0.03000 0.00300 0.00400 0.00100
O-H19 0.02400 0.03100 0.02100 0.00600 0.01500 0.00900
Wat19 0.02400 0.03100 0.02100 0.00600 0.01500 0.00900

loop_
_atom_site_label
_atom_site_fract_x
_atom_site_fract_y
_atom_site_fract_z
_atom_site_occupancy
_atom_site_U_iso_or_equiv
_atom_site_type_symbol
_atom_site_attached_hydrogens
Na 0.00000 0.18070 0.75000 1.00000 0.04960 Na 0
Fe1 -0.31930 -0.25420 0.19789 1.00000 0.00800 Fe 0
Fe2 -0.17514 -0.24010 0.18336 1.00000 0.00880 Fe 0
Fe3 -0.43127 -0.00410 0.96833 1.00000 0.01510 Fe 0
Fe4 -0.19236 -0.01450 0.92828 1.00000 0.01310 Fe 0
Fe5 0.00000 0.00000 0.00000 1.00000 0.01450 Fe 0
P1 -0.27367 0.24320 0.07103 0.85700 0.00880 P 0
As1 -0.27367 0.24320 0.07103 0.14300 0.00880 As 0
P2 -0.10006 -0.73850 0.29965 0.93600 0.00950 P 0
As2 -0.10006 -0.73850 0.29965 0.06400 0.00950 As 0
P3 -0.35088 -0.23920 0.81893 0.96900 0.00900 P 0
As3 -0.35088 -0.23920 0.81893 0.03100 0.00900 As 0
CuM1 0.00000 0.50000 0.00000 0.07400 0.01800 Cu 0
CuM2 -0.43160 0.50900 0.96720 0.06700 0.02000 Cu 0
CuM3 -0.19430 0.51500 0.92660 0.07400 0.01600 Cu 0
O1 -0.35060 0.24070 0.00910 1.00000 0.01500 O 0
O2 -0.22180 0.25280 0.00890 1.00000 0.01160 O 0
O3 -0.25890 -0.00840 0.13720 1.00000 0.01140 O 0
O4 -0.25750 -0.51380 0.14250 1.00000 0.01070 O 0
O5 -0.10000 -0.48050 0.24560 1.00000 0.01780 O 0
O6 0.02900 0.22770 0.12130 1.00000 0.02280 O 0
O7 -0.15910 -0.26680 0.84890 1.00000 0.01290 O 0
O8 -0.11040 0.03810 0.22270 1.00000 0.02230 O 0
O9 -0.28130 -0.18970 0.89540 1.00000 0.02260 O 0
O10 -0.35500 -0.49540 0.27080 1.00000 0.02040 O 0
O11 -0.40980 -0.22320 0.86780 1.00000 0.01420 O 0
O12 -0.36420 0.03680 0.23400 1.00000 0.01790 O 0
O-H13 -0.39160 -0.27330 0.06970 1.00000 0.01110 O 1
O-H14 -0.16240 -0.26580 0.04850 1.00000 0.01120 O 1
O-H15 -0.21890 -0.24100 0.30530 1.00000 0.01070 O 1
O-H16 -0.47290 0.17090 0.06670 1.00000 0.02180 O 1
Wat17 -0.47670 0.28420 0.86140 1.00000 0.02500 O 2
O-H18 -0.09550 0.14000 0.97620 1.00000 0.02100 O 1
O-H19 0.02780 0.28560 0.91850 0.50000 0.02360 O 1
Wat19 0.02780 0.28560 0.91850 0.50000 0.02360 O 2

loop_
_cod_changelog_entry_id
_cod_changelog_entry_author
_cod_changelog_entry_date
_cod_changelog_entry_text
1
;cod-tools version 3.8.0
Id: cif_guess_AMCSD_atom_types 9581 2023-05-17 12:35:41Z saulius
;
2023-05-18T11:41:43+03:00
;Derived atom types and hydrogen counts
from atom names that follow the AMCSD naming convention
(Wat == water, O-H == hydroxyl).
;
2
;cod-tools version 3.10.1
Id: cif_fix_AMCSD_aniso_labels 10200 2024-08-01 14:09:44Z saulius
;
2024-08-02T12:21:43+03:00
;Changed the following '_atom_site_aniso_label' values:
'OH13' -> 'O-H13'
'OH14' -> 'O-H14'
'OH15' -> 'O-H15'
'OH16' -> 'O-H16'
'OH18' -> 'O-H18'
'OH19' -> 'O-H19'
;

loop_
_cod_related_entry_id
_cod_related_entry_database
_cod_related_entry_code
1 AMCSD 0014570
